data_7218336
loop_
_publ_author_name
'Xie, Jian-Wu'
'Fu, Zu-Kang'
'Pan, Jin-Yun'
'Xu, Dong-Cheng'

_publ_section_title
;
 Organocatalytic Domino Michael/Cyclization Reaction: Efficient Synthesis
 of Multi-functionalized Tetracyclic Spirooxindoles with Multiple
 Stereocenters
;
_journal_name_full 'RSC Adv.'
_journal_paper_doi 10.1039/C4RA07860H
_journal_year 2014
_chemical_formula_moiety 'C25 H18 Br N3 O4 S'
_chemical_formula_sum 'C25 H18 Br N3 O4 S'
_chemical_formula_weight 536.40
_chemical_name_systematic
; 
 ? 
;
_space_group_IT_number 2
_symmetry_cell_setting triclinic
_symmetry_space_group_name_Hall '-P 1'
_symmetry_space_group_name_H-M 'P -1'
_atom_sites_solution_primary direct
_atom_sites_solution_secondary difmap
_audit_creation_method SHELXL-97
_cell_angle_alpha 107.993(2)
_cell_angle_beta 99.488(2)
_cell_angle_gamma 93.745(2)
_cell_formula_units_Z 2
_cell_length_a 9.0285(3)
_cell_length_b 9.3506(3)
_cell_length_c 14.1171(5)
_cell_measurement_temperature 296(2)
_cell_volume 1109.39(7)
_computing_cell_refinement 'Bruker XSCANS'
_computing_data_collection 'Bruker XSCANS'
_computing_data_reduction 'Bruker SHELXTL'
_computing_molecular_graphics 'Bruker SHELXTL'
_computing_publication_material 'Bruker SHELXTL'
_computing_structure_refinement 'SHELXL-97 (Sheldrick, 1997)'
_computing_structure_solution 'SHELXS-97 (Sheldrick, 1990)'
_diffrn_ambient_temperature 296(2)
_diffrn_measured_fraction_theta_full 0.995
_diffrn_measured_fraction_theta_max 0.995
_diffrn_measurement_device_type 'Bruker P4'
_diffrn_measurement_method '\w scans'
_diffrn_radiation_monochromator graphite
_diffrn_radiation_source 'fine-focus sealed tube'
_diffrn_radiation_type MoK\a
_diffrn_radiation_wavelength 0.71073
_diffrn_reflns_av_R_equivalents 0.0398
_diffrn_reflns_av_sigmaI/netI 0.0256
_diffrn_reflns_limit_h_max 11
_diffrn_reflns_limit_h_min -11
_diffrn_reflns_limit_k_max 12
_diffrn_reflns_limit_k_min -12
_diffrn_reflns_limit_l_max 18
_diffrn_reflns_limit_l_min -18
_diffrn_reflns_number 38048
_diffrn_reflns_theta_full 27.67
_diffrn_reflns_theta_max 27.67
_diffrn_reflns_theta_min 1.55
_exptl_absorpt_coefficient_mu 1.987
_exptl_absorpt_correction_type none
_exptl_crystal_colour colourless
_exptl_crystal_density_diffrn 1.606
_exptl_crystal_density_method 'not measured'
_exptl_crystal_description block
_exptl_crystal_F_000 544
_refine_diff_density_max 0.989
_refine_diff_density_min -0.734
_refine_diff_density_rms 0.063
_refine_ls_extinction_coef 0.0019(11)
_refine_ls_extinction_expression Fc^*^=kFc[1+0.001xFc^2^\l^3^/sin(2\q)]^-1/4^
_refine_ls_extinction_method SHELXL
_refine_ls_goodness_of_fit_ref 1.022
_refine_ls_matrix_type full
_refine_ls_number_parameters 308
_refine_ls_number_reflns 5164
_refine_ls_number_restraints 0
_refine_ls_restrained_S_all 1.022
_refine_ls_R_factor_all 0.0600
_refine_ls_R_factor_gt 0.0418
_refine_ls_shift/su_max 0.001
_refine_ls_shift/su_mean 0.000
_refine_ls_structure_factor_coef Fsqd
_refine_ls_weighting_details 'calc w=1/[\s^2^(Fo^2^)+(0.0446P)^2^+0.9699P] where P=(Fo^2^+2Fc^2^)/3'
_refine_ls_weighting_scheme calc
_refine_ls_wR_factor_gt 0.0954
_refine_ls_wR_factor_ref 0.1048
_reflns_number_gt 4001
_reflns_number_total 5164
_reflns_threshold_expression >2sigma(I)
_cod_data_source_file c4ra07860h2.cif
_cod_data_source_block a
_cod_depositor_comments
;
The following automatic conversions were performed:

'_symmetry_cell_setting' value 'Triclinic' changed to 'triclinic'
according to
/usr/data/users/saulius/crontab/automatic-downloads/rss-feeds/RSC/lib/dictionaries/cif_core.dic
dictionary named 'cif_core.dic' version 2.4.2 from 2011-04-26.

Automatic conversion script
Id: cif_fix_values 2827 2014-09-09 07:05:25Z andrius 
;
_cod_original_cell_volume 1109.38(6)
_cod_original_sg_symbol_H-M P-1
_cod_original_formula_sum 'C5 H3.60 Br0.20 N0.60 O0.80 S0.20'
_cod_database_code 7218336

loop_
_symmetry_equiv_pos_as_xyz
'x, y, z'
'-x, -y, -z'

loop_
_atom_site_label
_atom_site_type_symbol
_atom_site_fract_x
_atom_site_fract_y
_atom_site_fract_z
_atom_site_U_iso_or_equiv
_atom_site_adp_type
_atom_site_occupancy
_atom_site_symmetry_multiplicity
_atom_site_calc_flag
_atom_site_refinement_flags
Br1 Br 0.84232(4) 0.85789(4) 0.03140(3) 0.07352(16) Uani 1 1 d .
O1 O 1.13601(17) 0.45800(17) -0.33458(11) 0.0308(3) Uani 1 1 d .
S1 S 1.39383(8) 0.77018(8) 0.00693(4) 0.04455(18) Uani 1 1 d .
N1 N 1.3945(2) 0.4910(2) -0.19094(14) 0.0318(4) Uani 1 1 d .
C1 C 1.1575(2) 0.5910(2) -0.24641(15) 0.0258(4) Uani 1 1 d .
H1A H 1.1242 0.6731 -0.2709 0.031 Uiso 1 1 calc R
N2 N 1.4186(2) 0.8843(2) -0.14123(14) 0.0314(4) Uani 1 1 d .
H2A H 1.4461 0.9740 -0.0986 0.038 Uiso 1 1 calc R
O2 O 1.5024(3) 0.4495(3) -0.2273(2) 0.0688(7) Uani 1 1 d .
C2 C 1.3307(2) 0.6308(2) -0.20711(15) 0.0249(4) Uani 1 1 d .
N3 N 1.3260(2) 1.0118(2) -0.34386(16) 0.0374(5) Uani 1 1 d .
C3 C 1.3986(2) 0.6772(2) -0.28787(15) 0.0242(4) Uani 1 1 d .
H3A H 1.5023 0.6509 -0.2829 0.029 Uiso 1 1 calc R
O3 O 1.3303(2) 0.4253(2) -0.14535(17) 0.0566(5) Uani 1 1 d .
O4 O 1.14230(19) 0.8975(2) -0.28857(16) 0.0475(5) Uani 1 1 d .
C4 C 1.4099(2) 0.8538(2) -0.24975(16) 0.0270(4) Uani 1 1 d .
C5 C 1.5412(3) 0.9329(2) -0.27566(17) 0.0303(5) Uani 1 1 d .
C6 C 1.6940(3) 0.9264(3) -0.2532(2) 0.0413(6) Uani 1 1 d .
H6A H 1.7324 0.8677 -0.2147 0.050 Uiso 1 1 calc R
C7 C 1.7901(3) 1.0108(3) -0.2899(2) 0.0525(7) Uani 1 1 d .
H7A H 1.8940 1.0079 -0.2761 0.063 Uiso 1 1 calc R
C8 C 1.7322(4) 1.0979(3) -0.3463(2) 0.0555(8) Uani 1 1 d .
H8A H 1.7982 1.1530 -0.3701 0.067 Uiso 1 1 calc R
C9 C 1.5792(4) 1.1058(3) -0.3687(2) 0.0490(7) Uani 1 1 d .
H9A H 1.5408 1.1651 -0.4068 0.059 Uiso 1 1 calc R
C10 C 1.4854(3) 1.0225(3) -0.33213(17) 0.0347(5) Uani 1 1 d .
C11 C 1.2733(3) 0.9202(2) -0.29575(18) 0.0318(5) Uani 1 1 d .
C12 C 1.3823(2) 0.7681(3) -0.11083(16) 0.0287(5) Uani 1 1 d .
C13 C 1.3157(2) 0.5940(2) -0.39487(15) 0.0265(4) Uani 1 1 d .
C14 C 1.3654(3) 0.6170(3) -0.47865(17) 0.0341(5) Uani 1 1 d .
H14A H 1.4444 0.6925 -0.4684 0.041 Uiso 1 1 calc R
C15 C 1.2977(3) 0.5282(3) -0.57676(18) 0.0402(6) Uani 1 1 d .
H15A H 1.3285 0.5467 -0.6320 0.048 Uiso 1 1 calc R
C16 C 1.1841(3) 0.4121(3) -0.59193(18) 0.0397(6) Uani 1 1 d .
H16A H 1.1418 0.3499 -0.6576 0.048 Uiso 1 1 calc R
C17 C 1.1330(3) 0.3876(3) -0.51095(17) 0.0356(5) Uani 1 1 d .
H17A H 1.0569 0.3091 -0.5215 0.043 Uiso 1 1 calc R
C18 C 1.1966(2) 0.4819(2) -0.41291(16) 0.0283(4) Uani 1 1 d .
C19 C 1.0515(2) 0.5695(2) -0.17813(16) 0.0280(4) Uani 1 1 d .
C20 C 0.9862(3) 0.4274(3) -0.18439(18) 0.0375(5) Uani 1 1 d .
H20A H 1.0162 0.3405 -0.2260 0.045 Uiso 1 1 calc R
C21 C 0.8760(3) 0.4155(3) -0.1283(2) 0.0451(6) Uani 1 1 d .
H21A H 0.8315 0.3202 -0.1336 0.054 Uiso 1 1 calc R
C22 C 0.8315(3) 0.5425(3) -0.0651(2) 0.0420(6) Uani 1 1 d .
H22A H 0.7578 0.5339 -0.0277 0.050 Uiso 1 1 calc R
C23 C 0.8984(3) 0.6821(3) -0.05865(19) 0.0374(5) Uani 1 1 d .
C24 C 1.0063(3) 0.6981(3) -0.11510(18) 0.0333(5) Uani 1 1 d .
H24A H 1.0481 0.7940 -0.1108 0.040 Uiso 1 1 calc R
C25 C 1.2307(4) 1.1004(3) -0.3901(3) 0.0574(8) Uani 1 1 d .
H25A H 1.1268 1.0722 -0.3895 0.086 Uiso 1 1 calc R
H25B H 1.2434 1.0818 -0.4589 0.086 Uiso 1 1 calc R
H25C H 1.2588 1.2062 -0.3525 0.086 Uiso 1 1 calc R

loop_
_atom_site_aniso_label
_atom_site_aniso_U_11
_atom_site_aniso_U_22
_atom_site_aniso_U_33
_atom_site_aniso_U_23
_atom_site_aniso_U_13
_atom_site_aniso_U_12
Br1 0.0804(3) 0.0513(2) 0.0950(3) 0.00796(17) 0.0624(2) 0.01411(16)
O1 0.0358(8) 0.0283(8) 0.0237(7) 0.0029(6) 0.0065(6) -0.0030(6)
S1 0.0572(4) 0.0466(4) 0.0227(3) 0.0065(3) 0.0065(3) -0.0168(3)
N1 0.0335(10) 0.0332(10) 0.0295(10) 0.0118(8) 0.0050(8) 0.0044(8)
C1 0.0269(10) 0.0250(10) 0.0226(10) 0.0044(8) 0.0050(8) -0.0003(8)
N2 0.0397(11) 0.0255(9) 0.0238(9) 0.0009(7) 0.0086(8) -0.0034(8)
O2 0.0699(14) 0.0739(15) 0.1018(18) 0.0581(14) 0.0539(14) 0.0453(12)
C2 0.0270(10) 0.0254(10) 0.0216(10) 0.0067(8) 0.0047(8) 0.0027(8)
N3 0.0437(12) 0.0309(10) 0.0402(11) 0.0150(9) 0.0076(9) 0.0080(9)
C3 0.0236(10) 0.0258(10) 0.0233(10) 0.0064(8) 0.0073(8) 0.0039(8)
O3 0.0608(13) 0.0593(13) 0.0732(14) 0.0466(12) 0.0263(11) 0.0150(10)
O4 0.0321(9) 0.0436(10) 0.0727(13) 0.0232(10) 0.0155(9) 0.0128(8)
C4 0.0299(11) 0.0250(10) 0.0252(10) 0.0057(8) 0.0080(8) 0.0028(8)
C5 0.0345(12) 0.0262(10) 0.0281(11) 0.0044(9) 0.0104(9) 0.0001(9)
C6 0.0336(13) 0.0403(13) 0.0466(14) 0.0084(11) 0.0113(11) 0.0005(10)
C7 0.0374(14) 0.0496(16) 0.0615(18) 0.0029(14) 0.0193(13) -0.0081(12)
C8 0.0615(19) 0.0472(16) 0.0555(17) 0.0099(14) 0.0266(15) -0.0151(14)
C9 0.0668(19) 0.0357(14) 0.0473(15) 0.0164(12) 0.0183(14) -0.0058(12)
C10 0.0447(13) 0.0260(11) 0.0313(12) 0.0050(9) 0.0114(10) 0.0005(10)
C11 0.0342(12) 0.0243(10) 0.0355(12) 0.0065(9) 0.0079(10) 0.0058(9)
C12 0.0240(10) 0.0328(11) 0.0259(10) 0.0046(9) 0.0065(8) -0.0010(8)
C13 0.0297(11) 0.0270(10) 0.0234(10) 0.0065(8) 0.0074(8) 0.0093(8)
C14 0.0414(13) 0.0353(12) 0.0291(11) 0.0109(10) 0.0137(10) 0.0099(10)
C15 0.0487(15) 0.0518(15) 0.0252(11) 0.0137(11) 0.0139(10) 0.0188(12)
C16 0.0441(14) 0.0469(14) 0.0231(11) 0.0032(10) 0.0037(10) 0.0178(11)
C17 0.0357(12) 0.0352(12) 0.0282(11) 0.0016(9) 0.0011(9) 0.0065(10)
C18 0.0320(11) 0.0295(11) 0.0232(10) 0.0066(8) 0.0073(8) 0.0082(9)
C19 0.0262(10) 0.0313(11) 0.0253(10) 0.0087(9) 0.0047(8) -0.0010(8)
C20 0.0442(14) 0.0312(12) 0.0344(12) 0.0056(10) 0.0132(10) -0.0046(10)
C21 0.0500(15) 0.0389(13) 0.0430(14) 0.0099(11) 0.0146(12) -0.0142(11)
C22 0.0345(13) 0.0529(15) 0.0399(13) 0.0153(12) 0.0147(11) -0.0053(11)
C23 0.0354(12) 0.0410(13) 0.0367(12) 0.0096(10) 0.0152(10) 0.0054(10)
C24 0.0316(11) 0.0312(11) 0.0377(12) 0.0103(10) 0.0118(10) 0.0003(9)
C25 0.069(2) 0.0451(16) 0.066(2) 0.0291(15) 0.0079(16) 0.0194(14)

loop_
_atom_type_symbol
_atom_type_description
_atom_type_scat_dispersion_real
_atom_type_scat_dispersion_imag
_atom_type_scat_source
C C 0.0033 0.0016 'International Tables Vol C Tables 4.2.6.8 and 6.1.1.4'
H H 0.0000 0.0000 'International Tables Vol C Tables 4.2.6.8 and 6.1.1.4'
N N 0.0061 0.0033 'International Tables Vol C Tables 4.2.6.8 and 6.1.1.4'
O O 0.0106 0.0060 'International Tables Vol C Tables 4.2.6.8 and 6.1.1.4'
S S 0.1246 0.1234 'International Tables Vol C Tables 4.2.6.8 and 6.1.1.4'
Br Br -0.2901 2.4595 'International Tables Vol C Tables 4.2.6.8 and 6.1.1.4'

loop_
_geom_angle_atom_site_label_1
_geom_angle_atom_site_label_2
_geom_angle_atom_site_label_3
_geom_angle
C18 O1 C1 113.08(16)
O3 N1 O2 123.7(2)
O3 N1 C2 117.67(19)
O2 N1 C2 118.59(19)
O1 C1 C19 109.30(16)
O1 C1 C2 106.43(16)
C19 C1 C2 121.69(17)
C12 N2 C4 117.33(17)
N1 C2 C12 109.90(17)
N1 C2 C3 111.06(17)
C12 C2 C3 103.53(16)
N1 C2 C1 108.39(16)
C12 C2 C1 116.20(17)
C3 C2 C1 107.67(16)
C11 N3 C10 111.4(2)
C11 N3 C25 123.0(2)
C10 N3 C25 125.2(2)
C13 C3 C2 113.34(17)
C13 C3 C4 117.73(17)
C2 C3 C4 103.75(16)
N2 C4 C5 114.00(17)
N2 C4 C11 111.02(18)
C5 C4 C11 101.89(18)
N2 C4 C3 100.92(16)
C5 C4 C3 114.46(17)
C11 C4 C3 115.07(17)
C6 C5 C10 120.4(2)
C6 C5 C4 130.8(2)
C10 C5 C4 108.8(2)
C5 C6 C7 118.1(3)
C8 C7 C6 120.5(3)
C7 C8 C9 121.8(3)
C10 C9 C8 117.2(3)
C9 C10 C5 121.9(2)
C9 C10 N3 128.3(2)
C5 C10 N3 109.8(2)
O4 C11 N3 125.4(2)
O4 C11 C4 126.6(2)
N3 C11 C4 107.99(19)
N2 C12 C2 106.50(17)
N2 C12 S1 126.74(17)
C2 C12 S1 126.75(17)
C18 C13 C14 118.2(2)
C18 C13 C3 120.18(19)
C14 C13 C3 121.3(2)
C15 C14 C13 120.6(2)
C16 C15 C14 119.7(2)
C17 C16 C15 120.8(2)
C16 C17 C18 119.1(2)
O1 C18 C13 121.56(18)
O1 C18 C17 117.0(2)
C13 C18 C17 121.5(2)
C24 C19 C20 119.4(2)
C24 C19 C1 117.82(19)
C20 C19 C1 122.4(2)
C21 C20 C19 119.8(2)
C22 C21 C20 121.1(2)
C23 C22 C21 118.5(2)
C22 C23 C24 121.9(2)
C22 C23 Br1 118.84(18)
C24 C23 Br1 119.27(18)
C23 C24 C19 119.3(2)

loop_
_geom_bond_atom_site_label_1
_geom_bond_atom_site_label_2
_geom_bond_distance
Br1 C23 1.899(2)
O1 C18 1.381(3)
O1 C1 1.437(2)
S1 C12 1.642(2)
N1 O3 1.204(3)
N1 O2 1.206(3)
N1 C2 1.527(3)
C1 C19 1.511(3)
C1 C2 1.550(3)
N2 C12 1.327(3)
N2 C4 1.457(3)
C2 C12 1.532(3)
C2 C3 1.538(3)
N3 C11 1.354(3)
N3 C10 1.414(3)
N3 C25 1.448(3)
C3 C13 1.507(3)
C3 C4 1.562(3)
O4 C11 1.214(3)
C4 C5 1.510(3)
C4 C11 1.553(3)
C5 C6 1.373(3)
C5 C10 1.388(3)
C6 C7 1.398(4)
C7 C8 1.375(5)
C8 C9 1.378(4)
C9 C10 1.377(3)
C13 C18 1.385(3)
C13 C14 1.402(3)
C14 C15 1.388(3)
C15 C16 1.384(4)
C16 C17 1.377(4)
C17 C18 1.393(3)
C19 C24 1.388(3)
C19 C20 1.389(3)
C20 C21 1.388(3)
C21 C22 1.376(4)
C22 C23 1.372(4)
C23 C24 1.385(3)
